data_4074016
loop_
_publ_author_name
'Rodr\'iguez, Pilar'
'\'Alvarez, Eleuterio'
'Nicasio, M. Carmen'
'P\'erez, Pedro J.'

_publ_section_title
;
 Catalytic Carbon&#x2212;Hydrogen Bond Functionalization in an Ionic
 Liquid Medium
;
_journal_issue 26
_journal_name_full Organometallics
_journal_page_first 6661
_journal_paper_doi 10.1021/om700822a
_journal_volume 26
_journal_year 2007
_chemical_formula_moiety 'C37 H40 N6'
_chemical_formula_sum 'C37 H40 N6'
_chemical_formula_weight 568.75
_chemical_name_systematic
; 
 ? 
;
_space_group_IT_number 2
_symmetry_cell_setting triclinic
_symmetry_Int_Tables_number 2
_symmetry_space_group_name_Hall '-P 1'
_symmetry_space_group_name_H-M 'P -1'
_atom_sites_solution_hydrogens geom
_atom_sites_solution_primary direct
_atom_sites_solution_secondary difmap
_audit_creation_method SHELXL-97
_cell_angle_alpha 75.768(3)
_cell_angle_beta 79.294(3)
_cell_angle_gamma 85.418(3)
_cell_formula_units_Z 2
_cell_length_a 8.2398(9)
_cell_length_b 11.7664(14)
_cell_length_c 17.0887(18)
_cell_measurement_reflns_used 6341
_cell_measurement_temperature 100(2)
_cell_measurement_theta_max 29.80
_cell_measurement_theta_min 2.52
_cell_volume 1577.0(3)
_computing_cell_refinement 'Bruker (2006). APEX 2. Version 2.1.'
_computing_data_collection 'Bruker (2006). APEX 2. Version 2.1.'
_computing_data_reduction 'Bruker (2006). APEX 2. Version 2.1.'
_computing_molecular_graphics 'XP, SHELXTL v. 6.14 (Bruker, 2003)'
_computing_publication_material 'XCIF, SHELXTL v. 6.14 (Bruker, 2003)'
_computing_structure_refinement 'XL, SHELXTL v. 6.14 (Bruker, 2003)'
_computing_structure_solution 'Bruker (2006). APEX 2. Version 2.1.'
_diffrn_ambient_temperature 100(2)
_diffrn_detector_area_resol_mean 8.26
_diffrn_measured_fraction_theta_full 0.996
_diffrn_measured_fraction_theta_max 0.996
_diffrn_measurement_device_type
;
 Bruker-Nonius X8kappa APEX II CCD area detector'
;
_diffrn_measurement_method 'phi and omega scans with narrow frames'
_diffrn_radiation_monochromator graphite
_diffrn_radiation_source 'fine-focus sealed tube'
_diffrn_radiation_type MoK\a
_diffrn_radiation_wavelength 0.71073
_diffrn_reflns_av_R_equivalents 0.0372
_diffrn_reflns_av_sigmaI/netI 0.0302
_diffrn_reflns_limit_h_max 11
_diffrn_reflns_limit_h_min -11
_diffrn_reflns_limit_k_max 16
_diffrn_reflns_limit_k_min -16
_diffrn_reflns_limit_l_max 23
_diffrn_reflns_limit_l_min -23
_diffrn_reflns_number 44957
_diffrn_reflns_theta_full 29.83
_diffrn_reflns_theta_max 29.83
_diffrn_reflns_theta_min 2.94
_diffrn_standards_decay_% 0
_exptl_absorpt_coefficient_mu 0.072
_exptl_absorpt_correction_T_max 0.9718
_exptl_absorpt_correction_T_min 0.9560
_exptl_absorpt_correction_type multi-scan
_exptl_absorpt_process_details
;
 SADABS, Bruker (2003). APEX 2. Version 2.1. Bruker Analytical
 X-ray Solutions, Madison, Wisconsin, USA.
;
_exptl_crystal_colour colourless
_exptl_crystal_density_diffrn 1.198
_exptl_crystal_density_method 'not measured'
_exptl_crystal_description prism
_exptl_crystal_F_000 608
_exptl_crystal_size_max 0.53
_exptl_crystal_size_mid 0.50
_exptl_crystal_size_min 0.40
_refine_diff_density_max 0.435
_refine_diff_density_min -0.353
_refine_diff_density_rms 0.066
_refine_ls_extinction_method none
_refine_ls_goodness_of_fit_ref 1.022
_refine_ls_hydrogen_treatment constr
_refine_ls_matrix_type full
_refine_ls_number_parameters 397
_refine_ls_number_reflns 8770
_refine_ls_number_restraints 0
_refine_ls_restrained_S_all 1.022
_refine_ls_R_factor_all 0.0724
_refine_ls_R_factor_gt 0.0525
_refine_ls_shift/su_max 0.001
_refine_ls_shift/su_mean 0.000
_refine_ls_structure_factor_coef Fsqd
_refine_ls_weighting_details 'calc w=1/[\s^2^(Fo^2^)+(0.0912P)^2^+0.5403P] where P=(Fo^2^+2Fc^2^)/3'
_refine_ls_weighting_scheme calc
_refine_ls_wR_factor_gt 0.1379
_refine_ls_wR_factor_ref 0.1574
_reflns_number_gt 6661
_reflns_number_total 8770
_reflns_threshold_expression >2sigma(I)
_cod_data_source_file om700822a-file004.cif
_cod_data_source_block 2
_cod_depositor_comments
;
The following automatic conversions were performed:

'_symmetry_cell_setting' value 'Triclinic' changed to 'triclinic'
according to /home/saulius/struct/CIF-dictionaries/cif_core.dic
dictionary named 'cif_core.dic' version 2.4.1 from 2010-06-29.

Automatic conversion script
Id: cif_fix_values 1715 2011-07-08 13:25:40Z adriana 
;
_cod_original_sg_symbol_H-M P-1
_cod_database_code 4074016

loop_
_symmetry_equiv_pos_as_xyz
'x, y, z'
'-x, -y, -z'

loop_
_atom_site_label
_atom_site_type_symbol
_atom_site_fract_x
_atom_site_fract_y
_atom_site_fract_z
_atom_site_U_iso_or_equiv
_atom_site_adp_type
_atom_site_occupancy
_atom_site_symmetry_multiplicity
_atom_site_calc_flag
_atom_site_refinement_flags
N1 N 0.19596(13) 0.76545(10) 0.17768(7) 0.0178(2) Uani 1 1 d .
N2 N 0.20749(13) 0.78419(10) 0.25169(7) 0.0174(2) Uani 1 1 d .
N3 N 0.50085(13) 0.86861(9) 0.31588(7) 0.0172(2) Uani 1 1 d .
N4 N 0.38420(13) 0.78633(9) 0.34750(7) 0.0163(2) Uani 1 1 d .
N5 N 0.16408(14) 0.57707(10) 0.39159(7) 0.0198(2) Uani 1 1 d .
N6 N 0.30221(13) 0.60330(9) 0.33376(7) 0.0167(2) Uani 1 1 d .
C1 C 0.06860(16) 0.83504(12) 0.15365(8) 0.0192(3) Uani 1 1 d .
C2 C -0.00046(19) 0.89761(14) 0.21367(10) 0.0285(3) Uani 1 1 d .
H2 H -0.0920 0.9521 0.2118 0.034 Uiso 1 1 calc R
C3 C 0.09156(19) 0.86358(13) 0.27481(9) 0.0263(3) Uani 1 1 d .
H3 H 0.0772 0.8903 0.3239 0.032 Uiso 1 1 calc R
C4 C 0.01993(16) 0.83731(12) 0.07402(8) 0.0200(3) Uani 1 1 d .
C5 C -0.14895(16) 0.83595(12) 0.06818(9) 0.0218(3) Uani 1 1 d .
C6 C -0.19141(17) 0.82813(14) -0.00548(9) 0.0260(3) Uani 1 1 d .
H6 H -0.3050 0.8265 -0.0088 0.031 Uiso 1 1 calc R
C7 C -0.07402(19) 0.82267(15) -0.07426(9) 0.0275(3) Uani 1 1 d .
C8 C 0.09154(18) 0.82888(14) -0.06842(9) 0.0259(3) Uani 1 1 d .
H8 H 0.1736 0.8279 -0.1154 0.031 Uiso 1 1 calc R
C9 C 0.14098(17) 0.83650(13) 0.00379(9) 0.0223(3) Uani 1 1 d .
C10 C -0.28656(18) 0.83997(15) 0.13887(9) 0.0285(3) Uani 1 1 d .
H10A H -0.3039 0.9205 0.1459 0.043 Uiso 1 1 calc R
H10B H -0.2572 0.7881 0.1890 0.043 Uiso 1 1 calc R
H10C H -0.3883 0.8139 0.1278 0.043 Uiso 1 1 calc R
C11 C -0.1256(2) 0.81083(19) -0.15181(11) 0.0393(4) Uani 1 1 d .
H11A H -0.2081 0.7504 -0.1385 0.059 Uiso 1 1 calc R
H11B H -0.0290 0.7885 -0.1886 0.059 Uiso 1 1 calc R
H11C H -0.1734 0.8859 -0.1788 0.059 Uiso 1 1 calc R
C12 C 0.32342(17) 0.84420(15) 0.00337(9) 0.0282(3) Uani 1 1 d .
H12A H 0.3679 0.7672 0.0292 0.042 Uiso 1 1 calc R
H12B H 0.3394 0.9016 0.0339 0.042 Uiso 1 1 calc R
H12C H 0.3812 0.8688 -0.0533 0.042 Uiso 1 1 calc R
C13 C 0.52133(15) 0.90927(11) 0.37969(8) 0.0166(2) Uani 1 1 d .
C14 C 0.41721(16) 0.85319(12) 0.45214(8) 0.0204(3) Uani 1 1 d .
H14 H 0.4088 0.8666 0.5054 0.025 Uiso 1 1 calc R
C15 C 0.33053(16) 0.77493(12) 0.42919(8) 0.0201(3) Uani 1 1 d .
H15 H 0.2495 0.7233 0.4635 0.024 Uiso 1 1 calc R
C16 C 0.64306(15) 1.00066(11) 0.36929(8) 0.0161(2) Uani 1 1 d .
C17 C 0.78146(16) 0.97381(11) 0.40864(8) 0.0177(2) Uani 1 1 d .
C18 C 0.89423(16) 1.06088(11) 0.39871(8) 0.0177(2) Uani 1 1 d .
H18 H 0.9894 1.0420 0.4240 0.021 Uiso 1 1 calc R
C19 C 0.87137(16) 1.17453(11) 0.35283(8) 0.0178(2) Uani 1 1 d .
C20 C 0.73392(16) 1.19941(11) 0.31394(9) 0.0198(3) Uani 1 1 d .
H20 H 0.7173 1.2764 0.2819 0.024 Uiso 1 1 calc R
C21 C 0.61972(16) 1.11419(11) 0.32078(8) 0.0187(3) Uani 1 1 d .
C22 C 0.81005(19) 0.85389(12) 0.46134(10) 0.0266(3) Uani 1 1 d .
H22A H 0.9245 0.8452 0.4710 0.040 Uiso 1 1 calc R
H22B H 0.7898 0.7941 0.4335 0.040 Uiso 1 1 calc R
H22C H 0.7345 0.8441 0.5139 0.040 Uiso 1 1 calc R
C23 C 0.99121(18) 1.26809(12) 0.34637(9) 0.0240(3) Uani 1 1 d .
H23A H 1.0001 1.3222 0.2922 0.036 Uiso 1 1 calc R
H23B H 1.1000 1.2314 0.3540 0.036 Uiso 1 1 calc R
H23C H 0.9514 1.3115 0.3888 0.036 Uiso 1 1 calc R
C24 C 0.47440(19) 1.14454(13) 0.27631(11) 0.0288(3) Uani 1 1 d .
H24A H 0.4644 1.2298 0.2560 0.043 Uiso 1 1 calc R
H24B H 0.3731 1.1164 0.3140 0.043 Uiso 1 1 calc R
H24C H 0.4913 1.1071 0.2300 0.043 Uiso 1 1 calc R
C25 C 0.41048(16) 0.50906(11) 0.33131(8) 0.0182(2) Uani 1 1 d .
C26 C 0.33651(18) 0.41702(12) 0.38986(10) 0.0248(3) Uani 1 1 d .
H26 H 0.3785 0.3384 0.4038 0.030 Uiso 1 1 calc R
C27 C 0.18568(17) 0.46359(12) 0.42481(9) 0.0225(3) Uani 1 1 d .
H27 H 0.1082 0.4190 0.4673 0.027 Uiso 1 1 calc R
C28 C 0.56717(16) 0.51697(11) 0.27200(8) 0.0180(2) Uani 1 1 d .
C29 C 0.56669(16) 0.50096(11) 0.19316(9) 0.0199(3) Uani 1 1 d .
C30 C 0.71488(17) 0.50776(12) 0.13838(9) 0.0223(3) Uani 1 1 d .
H30 H 0.7157 0.4958 0.0853 0.027 Uiso 1 1 calc R
C31 C 0.86272(17) 0.53169(12) 0.15894(9) 0.0222(3) Uani 1 1 d .
C32 C 0.85993(16) 0.54827(12) 0.23715(9) 0.0212(3) Uani 1 1 d .
H32 H 0.9597 0.5651 0.2517 0.025 Uiso 1 1 calc R
C33 C 0.71459(16) 0.54078(11) 0.29465(9) 0.0192(3) Uani 1 1 d .
C34 C 0.40785(18) 0.48238(13) 0.16677(10) 0.0257(3) Uani 1 1 d .
H34A H 0.3452 0.5572 0.1553 0.039 Uiso 1 1 calc R
H34B H 0.3420 0.4259 0.2107 0.039 Uiso 1 1 calc R
H34C H 0.4333 0.4520 0.1172 0.039 Uiso 1 1 calc R
C35 C 1.02034(18) 0.53991(15) 0.09749(10) 0.0294(3) Uani 1 1 d .
H35A H 1.1027 0.5794 0.1151 0.044 Uiso 1 1 calc R
H35B H 0.9987 0.5849 0.0438 0.044 Uiso 1 1 calc R
H35C H 1.0624 0.4608 0.0936 0.044 Uiso 1 1 calc R
C36 C 0.71693(18) 0.55915(14) 0.37862(9) 0.0266(3) Uani 1 1 d .
H36A H 0.8303 0.5725 0.3833 0.040 Uiso 1 1 calc R
H36B H 0.6763 0.4894 0.4203 0.040 Uiso 1 1 calc R
H36C H 0.6458 0.6275 0.3869 0.040 Uiso 1 1 calc R
C37 C 0.33988(15) 0.72346(10) 0.29167(8) 0.0154(2) Uani 1 1 d .
H37 H 0.4388 0.7210 0.2481 0.019 Uiso 1 1 calc R

loop_
_atom_site_aniso_label
_atom_site_aniso_U_11
_atom_site_aniso_U_22
_atom_site_aniso_U_33
_atom_site_aniso_U_23
_atom_site_aniso_U_13
_atom_site_aniso_U_12
N1 0.0189(5) 0.0173(5) 0.0180(5) -0.0057(4) -0.0049(4) 0.0025(4)
N2 0.0200(5) 0.0150(5) 0.0187(5) -0.0061(4) -0.0063(4) 0.0043(4)
N3 0.0183(5) 0.0130(5) 0.0205(5) -0.0045(4) -0.0032(4) -0.0009(4)
N4 0.0182(5) 0.0142(5) 0.0170(5) -0.0046(4) -0.0034(4) -0.0005(4)
N5 0.0189(5) 0.0205(5) 0.0208(6) -0.0058(4) -0.0027(4) -0.0037(4)
N6 0.0172(5) 0.0132(5) 0.0196(5) -0.0037(4) -0.0037(4) 0.0002(4)
C1 0.0194(6) 0.0183(6) 0.0197(6) -0.0038(5) -0.0051(5) 0.0029(5)
C2 0.0323(7) 0.0282(7) 0.0270(7) -0.0113(6) -0.0111(6) 0.0166(6)
C3 0.0313(7) 0.0250(7) 0.0254(7) -0.0126(6) -0.0090(6) 0.0141(6)
C4 0.0190(6) 0.0209(6) 0.0192(6) -0.0027(5) -0.0055(5) 0.0025(5)
C5 0.0181(6) 0.0234(6) 0.0216(7) -0.0011(5) -0.0039(5) 0.0019(5)
C6 0.0190(6) 0.0336(8) 0.0242(7) -0.0023(6) -0.0071(5) -0.0006(5)
C7 0.0259(7) 0.0358(8) 0.0211(7) -0.0038(6) -0.0082(5) -0.0024(6)
C8 0.0228(6) 0.0350(8) 0.0185(6) -0.0050(6) -0.0024(5) 0.0000(6)
C9 0.0191(6) 0.0258(7) 0.0208(7) -0.0029(5) -0.0048(5) 0.0015(5)
C10 0.0190(6) 0.0366(8) 0.0255(7) -0.0027(6) -0.0014(5) 0.0045(6)
C11 0.0348(8) 0.0614(12) 0.0241(8) -0.0090(8) -0.0100(7) -0.0088(8)
C12 0.0177(6) 0.0416(9) 0.0233(7) -0.0042(6) -0.0033(5) 0.0003(6)
C13 0.0169(5) 0.0139(5) 0.0200(6) -0.0064(5) -0.0038(5) 0.0028(4)
C14 0.0217(6) 0.0222(6) 0.0187(6) -0.0088(5) -0.0008(5) -0.0022(5)
C15 0.0208(6) 0.0214(6) 0.0186(6) -0.0068(5) -0.0008(5) -0.0022(5)
C16 0.0176(5) 0.0134(5) 0.0186(6) -0.0077(5) -0.0019(4) 0.0015(4)
C17 0.0207(6) 0.0136(5) 0.0195(6) -0.0056(5) -0.0041(5) 0.0012(4)
C18 0.0191(6) 0.0145(5) 0.0207(6) -0.0058(5) -0.0055(5) 0.0016(4)
C19 0.0192(6) 0.0146(5) 0.0202(6) -0.0067(5) -0.0021(5) 0.0003(4)
C20 0.0224(6) 0.0133(5) 0.0236(7) -0.0043(5) -0.0056(5) 0.0029(5)
C21 0.0196(6) 0.0152(6) 0.0220(6) -0.0059(5) -0.0055(5) 0.0037(4)
C22 0.0299(7) 0.0164(6) 0.0342(8) -0.0005(6) -0.0144(6) -0.0012(5)
C23 0.0255(7) 0.0167(6) 0.0307(7) -0.0050(5) -0.0069(6) -0.0033(5)
C24 0.0273(7) 0.0191(6) 0.0419(9) -0.0037(6) -0.0178(6) 0.0038(5)
C25 0.0191(6) 0.0128(5) 0.0244(7) -0.0050(5) -0.0082(5) 0.0018(4)
C26 0.0268(7) 0.0143(6) 0.0321(8) -0.0019(5) -0.0065(6) -0.0011(5)
C27 0.0246(6) 0.0193(6) 0.0239(7) -0.0037(5) -0.0043(5) -0.0071(5)
C28 0.0185(6) 0.0115(5) 0.0247(7) -0.0044(5) -0.0070(5) 0.0036(4)
C29 0.0205(6) 0.0142(5) 0.0267(7) -0.0058(5) -0.0088(5) 0.0034(4)
C30 0.0234(6) 0.0209(6) 0.0248(7) -0.0087(5) -0.0071(5) 0.0045(5)
C31 0.0202(6) 0.0187(6) 0.0282(7) -0.0067(5) -0.0064(5) 0.0051(5)
C32 0.0190(6) 0.0177(6) 0.0295(7) -0.0080(5) -0.0087(5) 0.0034(5)
C33 0.0208(6) 0.0139(5) 0.0247(7) -0.0058(5) -0.0084(5) 0.0036(4)
C34 0.0234(6) 0.0258(7) 0.0326(8) -0.0106(6) -0.0126(6) 0.0017(5)
C35 0.0217(6) 0.0340(8) 0.0335(8) -0.0133(7) -0.0024(6) 0.0045(6)
C36 0.0242(7) 0.0311(7) 0.0289(7) -0.0128(6) -0.0094(6) 0.0023(6)
C37 0.0181(5) 0.0118(5) 0.0175(6) -0.0048(4) -0.0049(4) 0.0015(4)

loop_
_atom_type_symbol
_atom_type_description
_atom_type_scat_dispersion_real
_atom_type_scat_dispersion_imag
_atom_type_scat_source
C C 0.0033 0.0016 'International Tables Vol C Tables 4.2.6.8 and 6.1.1.4'
H H 0.0000 0.0000 'International Tables Vol C Tables 4.2.6.8 and 6.1.1.4'
N N 0.0061 0.0033 'International Tables Vol C Tables 4.2.6.8 and 6.1.1.4'

loop_
_geom_angle_atom_site_label_1
_geom_angle_atom_site_label_2
_geom_angle_atom_site_label_3
_geom_angle
C1 N1 N2 105.04(10)
C3 N2 N1 112.33(11)
C3 N2 C37 129.99(11)
N1 N2 C37 117.62(10)
C13 N3 N4 104.66(10)
C15 N4 N3 112.55(10)
C15 N4 C37 130.36(11)
N3 N4 C37 117.06(10)
C27 N5 N6 103.84(11)
N5 N6 C25 112.99(11)
N5 N6 C37 121.44(10)
C25 N6 C37 124.60(11)
N1 C1 C2 110.20(12)
N1 C1 C4 119.95(12)
C2 C1 C4 129.85(12)
C3 C2 C1 105.91(12)
C3 C2 H2 127.0
C1 C2 H2 127.0
N2 C3 C2 106.52(12)
N2 C3 H3 126.7
C2 C3 H3 126.7
C9 C4 C5 119.09(13)
C9 C4 C1 120.68(12)
C5 C4 C1 120.19(12)
C6 C5 C4 119.26(12)
C6 C5 C10 117.81(12)
C4 C5 C10 122.92(13)
C7 C6 C5 122.48(13)
C7 C6 H6 118.8
C5 C6 H6 118.8
C6 C7 C8 117.49(13)
C6 C7 C11 120.56(14)
C8 C7 C11 121.95(14)
C9 C8 C7 122.40(13)
C9 C8 H8 118.8
C7 C8 H8 118.8
C8 C9 C4 119.18(13)
C8 C9 C12 118.22(13)
C4 C9 C12 122.59(13)
C5 C10 H10A 109.5
C5 C10 H10B 109.5
H10A C10 H10B 109.5
C5 C10 H10C 109.5
H10A C10 H10C 109.5
H10B C10 H10C 109.5
C7 C11 H11A 109.5
C7 C11 H11B 109.5
H11A C11 H11B 109.5
C7 C11 H11C 109.5
H11A C11 H11C 109.5
H11B C11 H11C 109.5
C9 C12 H12A 109.5
C9 C12 H12B 109.5
H12A C12 H12B 109.5
C9 C12 H12C 109.5
H12A C12 H12C 109.5
H12B C12 H12C 109.5
N3 C13 C14 111.16(11)
N3 C13 C16 120.53(11)
C14 C13 C16 128.30(11)
C15 C14 C13 105.40(11)
C15 C14 H14 127.3
C13 C14 H14 127.3
N4 C15 C14 106.24(11)
N4 C15 H15 126.9
C14 C15 H15 126.9
C17 C16 C21 119.90(11)
C17 C16 C13 119.77(11)
C21 C16 C13 120.33(11)
C18 C17 C16 119.10(12)
C18 C17 C22 119.43(12)
C16 C17 C22 121.46(11)
C19 C18 C17 121.97(12)
C19 C18 H18 119.0
C17 C18 H18 119.0
C18 C19 C20 118.11(11)
C18 C19 C23 120.76(12)
C20 C19 C23 121.12(12)
C19 C20 C21 121.80(12)
C19 C20 H20 119.1
C21 C20 H20 119.1
C20 C21 C16 119.07(12)
C20 C21 C24 119.95(12)
C16 C21 C24 120.98(12)
C17 C22 H22A 109.5
C17 C22 H22B 109.5
H22A C22 H22B 109.5
C17 C22 H22C 109.5
H22A C22 H22C 109.5
H22B C22 H22C 109.5
C19 C23 H23A 109.5
C19 C23 H23B 109.5
H23A C23 H23B 109.5
C19 C23 H23C 109.5
H23A C23 H23C 109.5
H23B C23 H23C 109.5
C21 C24 H24A 109.5
C21 C24 H24B 109.5
H24A C24 H24B 109.5
C21 C24 H24C 109.5
H24A C24 H24C 109.5
H24B C24 H24C 109.5
N6 C25 C26 105.41(12)
N6 C25 C28 122.20(11)
C26 C25 C28 132.34(12)
C25 C26 C27 105.59(12)
C25 C26 H26 127.2
C27 C26 H26 127.2
N5 C27 C26 112.15(12)
N5 C27 H27 123.9
C26 C27 H27 123.9
C29 C28 C33 120.71(12)
C29 C28 C25 119.26(11)
C33 C28 C25 120.02(12)
C30 C29 C28 118.61(12)
C30 C29 C34 120.27(13)
C28 C29 C34 121.05(12)
C29 C30 C31 121.96(13)
C29 C30 H30 119.0
C31 C30 H30 119.0
C32 C31 C30 118.41(13)
C32 C31 C35 121.22(12)
C30 C31 C35 120.37(13)
C31 C32 C33 121.73(12)
C31 C32 H32 119.1
C33 C32 H32 119.1
C32 C33 C28 118.56(12)
C32 C33 C36 120.06(12)
C28 C33 C36 121.37(12)
C29 C34 H34A 109.5
C29 C34 H34B 109.5
H34A C34 H34B 109.5
C29 C34 H34C 109.5
H34A C34 H34C 109.5
H34B C34 H34C 109.5
C31 C35 H35A 109.5
C31 C35 H35B 109.5
H35A C35 H35B 109.5
C31 C35 H35C 109.5
H35A C35 H35C 109.5
H35B C35 H35C 109.5
C33 C36 H36A 109.5
C33 C36 H36B 109.5
H36A C36 H36B 109.5
C33 C36 H36C 109.5
H36A C36 H36C 109.5
H36B C36 H36C 109.5
N2 C37 N6 112.51(10)
N2 C37 N4 111.32(10)
N6 C37 N4 110.58(10)
N2 C37 H37 107.4
N6 C37 H37 107.4
N4 C37 H37 107.4

loop_
_geom_bond_atom_site_label_1
_geom_bond_atom_site_label_2
_geom_bond_distance
N1 C1 1.3408(17)
N1 N2 1.3573(15)
N2 C3 1.3565(17)
N2 C37 1.4422(16)
N3 C13 1.3356(16)
N3 N4 1.3607(15)
N4 C15 1.3603(17)
N4 C37 1.4527(15)
N5 C27 1.3281(18)
N5 N6 1.3621(15)
N6 C25 1.3705(16)
N6 C37 1.4490(16)
C1 C2 1.4160(19)
C1 C4 1.4821(19)
C2 C3 1.366(2)
C2 H2 0.9500
C3 H3 0.9500
C4 C9 1.4123(19)
C4 C5 1.4151(18)
C5 C6 1.393(2)
C5 C10 1.5026(19)
C6 C7 1.388(2)
C6 H6 0.9500
C7 C8 1.395(2)
C7 C11 1.505(2)
C8 C9 1.394(2)
C8 H8 0.9500
C9 C12 1.5117(19)
C10 H10A 0.9800
C10 H10B 0.9800
C10 H10C 0.9800
C11 H11A 0.9800
C11 H11B 0.9800
C11 H11C 0.9800
C12 H12A 0.9800
C12 H12B 0.9800
C12 H12C 0.9800
C13 C14 1.4137(18)
C13 C16 1.4853(17)
C14 C15 1.3779(18)
C14 H14 0.9500
C15 H15 0.9500
C16 C17 1.4055(18)
C16 C21 1.4079(18)
C17 C18 1.3964(17)
C17 C22 1.5028(19)
C18 C19 1.3919(18)
C18 H18 0.9500
C19 C20 1.3932(19)
C19 C23 1.5075(18)
C20 C21 1.3989(18)
C20 H20 0.9500
C21 C24 1.5084(19)
C22 H22A 0.9800
C22 H22B 0.9800
C22 H22C 0.9800
C23 H23A 0.9800
C23 H23B 0.9800
C23 H23C 0.9800
C24 H24A 0.9800
C24 H24B 0.9800
C24 H24C 0.9800
C25 C26 1.3753(19)
C25 C28 1.4797(18)
C26 C27 1.406(2)
C26 H26 0.9500
C27 H27 0.9500
C28 C29 1.4063(19)
C28 C33 1.4093(18)
C29 C30 1.3884(19)
C29 C34 1.5092(19)
C30 C31 1.3962(19)
C30 H30 0.9500
C31 C32 1.393(2)
C31 C35 1.504(2)
C32 C33 1.3944(19)
C32 H32 0.9500
C33 C36 1.507(2)
C34 H34A 0.9800
C34 H34B 0.9800
C34 H34C 0.9800
C35 H35A 0.9800
C35 H35B 0.9800
C35 H35C 0.9800
C36 H36A 0.9800
C36 H36B 0.9800
C36 H36C 0.9800
C37 H37 1.0000

loop_
_geom_torsion_atom_site_label_1
_geom_torsion_atom_site_label_2
_geom_torsion_atom_site_label_3
_geom_torsion_atom_site_label_4
_geom_torsion
C1 N1 N2 C3 -0.13(15)
C1 N1 N2 C37 -177.65(11)
C13 N3 N4 C15 0.36(14)
C13 N3 N4 C37 -178.08(10)
C27 N5 N6 C25 -1.07(14)
C27 N5 N6 C37 -170.28(11)
N2 N1 C1 C2 -0.22(15)
N2 N1 C1 C4 179.91(11)
N1 C1 C2 C3 0.49(18)
C4 C1 C2 C3 -179.66(14)
N1 N2 C3 C2 0.44(17)
C37 N2 C3 C2 177.57(13)
C1 C2 C3 N2 -0.54(18)
N1 C1 C4 C9 -41.25(19)
C2 C1 C4 C9 138.91(16)
N1 C1 C4 C5 136.41(14)
C2 C1 C4 C5 -43.4(2)
C9 C4 C5 C6 3.1(2)
C1 C4 C5 C6 -174.62(13)
C9 C4 C5 C10 -178.29(13)
C1 C4 C5 C10 4.0(2)
C4 C5 C6 C7 -0.6(2)
C10 C5 C6 C7 -179.33(15)
C5 C6 C7 C8 -1.9(2)
C5 C6 C7 C11 178.26(16)
C6 C7 C8 C9 2.0(2)
C11 C7 C8 C9 -178.14(16)
C7 C8 C9 C4 0.4(2)
C7 C8 C9 C12 -179.32(15)
C5 C4 C9 C8 -3.0(2)
C1 C4 C9 C8 174.73(13)
C5 C4 C9 C12 176.74(14)
C1 C4 C9 C12 -5.6(2)
N4 N3 C13 C14 -0.20(14)
N4 N3 C13 C16 179.02(11)
N3 C13 C14 C15 -0.01(16)
C16 C13 C14 C15 -179.16(12)
N3 N4 C15 C14 -0.37(15)
C37 N4 C15 C14 177.81(12)
C13 C14 C15 N4 0.22(15)
N3 C13 C16 C17 -114.72(14)
C14 C13 C16 C17 64.36(18)
N3 C13 C16 C21 65.80(16)
C14 C13 C16 C21 -115.12(16)
C21 C16 C17 C18 -0.09(18)
C13 C16 C17 C18 -179.58(11)
C21 C16 C17 C22 179.61(12)
C13 C16 C17 C22 0.12(18)
C16 C17 C18 C19 1.83(19)
C22 C17 C18 C19 -177.88(13)
C17 C18 C19 C20 -2.12(19)
C17 C18 C19 C23 177.21(12)
C18 C19 C20 C21 0.70(19)
C23 C19 C20 C21 -178.62(12)
C19 C20 C21 C16 0.96(19)
C19 C20 C21 C24 -178.87(13)
C17 C16 C21 C20 -1.26(18)
C13 C16 C21 C20 178.23(11)
C17 C16 C21 C24 178.57(12)
C13 C16 C21 C24 -1.95(19)
N5 N6 C25 C26 0.97(15)
C37 N6 C25 C26 169.79(12)
N5 N6 C25 C28 178.76(11)
C37 N6 C25 C28 -12.43(19)
N6 C25 C26 C27 -0.46(15)
C28 C25 C26 C27 -177.92(14)
N6 N5 C27 C26 0.74(15)
C25 C26 C27 N5 -0.19(17)
N6 C25 C28 C29 -85.68(16)
C26 C25 C28 C29 91.43(19)
N6 C25 C28 C33 94.08(16)
C26 C25 C28 C33 -88.82(19)
C33 C28 C29 C30 0.73(19)
C25 C28 C29 C30 -179.52(12)
C33 C28 C29 C34 -176.44(12)
C25 C28 C29 C34 3.32(18)
C28 C29 C30 C31 -1.0(2)
C34 C29 C30 C31 176.18(13)
C29 C30 C31 C32 0.4(2)
C29 C30 C31 C35 -179.19(13)
C30 C31 C32 C33 0.4(2)
C35 C31 C32 C33 -179.95(13)
C31 C32 C33 C28 -0.67(19)
C31 C32 C33 C36 179.92(13)
C29 C28 C33 C32 0.09(19)
C25 C28 C33 C32 -179.66(11)
C29 C28 C33 C36 179.49(12)
C25 C28 C33 C36 -0.26(19)
C3 N2 C37 N6 102.21(16)
N1 N2 C37 N6 -80.79(14)
C3 N2 C37 N4 -22.55(19)
N1 N2 C37 N4 154.46(10)
N5 N6 C37 N2 -55.83(15)
C25 N6 C37 N2 136.25(13)
N5 N6 C37 N4 69.33(14)
C25 N6 C37 N4 -98.59(14)
C15 N4 C37 N2 93.21(16)
N3 N4 C37 N2 -88.68(13)
C15 N4 C37 N6 -32.63(18)
N3 N4 C37 N6 145.48(11)

loop_
_cod_related_entry_id
_cod_related_entry_database
_cod_related_entry_code
1 ChemSpider 30659803
